data_4506957
loop_
_publ_author_name
'Sun, Haoran'
'Tottempudi, Usha K.'
'Mottishaw, Jeffery D.'
'Basa, Prem N.'
'Putta, Anjaneyulu'
'Sykes, Andrew G.'

_publ_section_title
;
 Strengthening \p--\p Interactions While Suppressing
 Csp2--H&#x00B7;&#x00B7;&#x00B7;\p (T-Shaped) Interactions via
 Perfluoroalkylation: A Crystallographic and Computational Study That
 Supports the Beneficial Formation of 1-D \p--\p Stacked Aromatic
 Materials
;
_journal_issue 11
_journal_name_full 'Crystal Growth &amp; Design'
_journal_page_first 5655
_journal_paper_doi 10.1021/cg301151u
_journal_volume 12
_journal_year 2012
_chemical_formula_moiety 'C20 H6 F18 N2, C H Cl3'
_chemical_formula_sum 'C21 H7 Cl3 F18 N2'
_chemical_formula_weight 735.62
_chemical_name_common 3,8-bis-perfluorobuytl-1,10-phenanthroline
_chemical_name_systematic
;
 ?
;
_space_group_IT_number 33
_symmetry_cell_setting orthorhombic
_symmetry_space_group_name_Hall 'P 2c -2n'
_symmetry_space_group_name_H-M 'P n a 21'
_atom_sites_solution_hydrogens geom
_atom_sites_solution_primary direct
_atom_sites_solution_secondary difmap
_audit_creation_method SHELXL-97
_cell_angle_alpha 90.00
_cell_angle_beta 90.00
_cell_angle_gamma 90.00
_cell_formula_units_Z 4
_cell_length_a 10.0692(19)
_cell_length_b 10.540(2)
_cell_length_c 23.903(5)
_cell_measurement_reflns_used 9958
_cell_measurement_temperature 100(2)
_cell_measurement_theta_max 25.41
_cell_measurement_theta_min 2.40
_cell_volume 2536.8(9)
_computing_cell_refinement 'SAINT (Bruker, 2003)'
_computing_data_collection 'Bruker APEXII (Bruker, 2006)'
_computing_data_reduction SAINT
_computing_molecular_graphics 'Ortep3 for Windows (Farrugia, 1997)'
_computing_publication_material 'Bruker SHELXTL'
_computing_structure_refinement 'SHELXL-97 (Sheldrick, 1997)'
_computing_structure_solution SIR97
_diffrn_ambient_temperature 100(2)
_diffrn_measured_fraction_theta_full 0.997
_diffrn_measured_fraction_theta_max 0.997
_diffrn_measurement_device_type 'CCD area detector'
_diffrn_measurement_method 'phi and omega scans'
_diffrn_radiation_monochromator graphite
_diffrn_radiation_source 'fine-focus sealed tube'
_diffrn_radiation_type MoK\a
_diffrn_radiation_wavelength 0.71073
_diffrn_reflns_av_R_equivalents 0.0554
_diffrn_reflns_av_sigmaI/netI 0.0384
_diffrn_reflns_limit_h_max 11
_diffrn_reflns_limit_h_min -11
_diffrn_reflns_limit_k_max 12
_diffrn_reflns_limit_k_min -12
_diffrn_reflns_limit_l_max 28
_diffrn_reflns_limit_l_min -28
_diffrn_reflns_number 22727
_diffrn_reflns_theta_full 25.00
_diffrn_reflns_theta_max 25.00
_diffrn_reflns_theta_min 1.70
_diffrn_standards_decay_% 0
_diffrn_standards_interval_count 0
_diffrn_standards_interval_time 0
_diffrn_standards_number 0
_exptl_absorpt_coefficient_mu 0.512
_exptl_absorpt_correction_T_max 0.926
_exptl_absorpt_correction_T_min 0.912
_exptl_absorpt_correction_type multi-scan
_exptl_absorpt_process_details SADABS
_exptl_crystal_colour colorless
_exptl_crystal_density_diffrn 1.926
_exptl_crystal_density_method 'not measured'
_exptl_crystal_description block
_exptl_crystal_F_000 1440.0
_exptl_crystal_size_max 0.35
_exptl_crystal_size_mid 0.15
_exptl_crystal_size_min 0.15
_refine_diff_density_max 0.759
_refine_diff_density_min -0.480
_refine_diff_density_rms 0.115
_refine_ls_abs_structure_details 'Flack H D (1983), Acta Cryst. A39, 876-881'
_refine_ls_abs_structure_Flack 0.55(8)
_refine_ls_extinction_method none
_refine_ls_goodness_of_fit_ref 1.081
_refine_ls_hydrogen_treatment mixed
_refine_ls_matrix_type full
_refine_ls_number_parameters 401
_refine_ls_number_reflns 4439
_refine_ls_number_restraints 1
_refine_ls_restrained_S_all 1.081
_refine_ls_R_factor_all 0.0566
_refine_ls_R_factor_gt 0.0540
_refine_ls_shift/su_max 0.021
_refine_ls_shift/su_mean 0.003
_refine_ls_structure_factor_coef Fsqd
_refine_ls_weighting_details 'calc w=1/[\s^2^(Fo^2^)+(0.1056P)^2^+0.7965P] where P=(Fo^2^+2Fc^2^)/3'
_refine_ls_weighting_scheme calc
_refine_ls_wR_factor_gt 0.1406
_refine_ls_wR_factor_ref 0.1441
_reflns_number_gt 4186
_reflns_number_total 4452
_reflns_threshold_expression >2sigma(I)
_cod_data_source_file cg301151u_si_002.cif
_cod_data_source_block 11063
_cod_original_cell_volume 2536.8(8)
_cod_database_code 4506957

loop_
_symmetry_equiv_pos_as_xyz
'x, y, z'
'-x, -y, z+1/2'
'-x+1/2, y+1/2, z+1/2'
'x+1/2, -y+1/2, z'

loop_
_atom_site_label
_atom_site_type_symbol
_atom_site_fract_x
_atom_site_fract_y
_atom_site_fract_z
_atom_site_U_iso_or_equiv
_atom_site_adp_type
_atom_site_occupancy
_atom_site_symmetry_multiplicity
_atom_site_calc_flag
_atom_site_refinement_flags
Cl1 Cl 0.03181(11) 0.34341(11) 0.12562(5) 0.0333(3) Uani 1 1 d .
Cl2 Cl 0.05398(12) 0.36000(10) 0.24570(5) 0.0343(3) Uani 1 1 d .
Cl3 Cl -0.20326(10) 0.34186(10) 0.19309(6) 0.0356(3) Uani 1 1 d .
C1 C -0.0418(4) 0.4027(4) 0.18685(19) 0.0251(8) Uani 1 1 d .
H1 H -0.044(3) 0.502(4) 0.1839(16) 0.011(9) Uiso 1 1 d .
F1 F 0.7261(3) 0.3180(2) 0.45928(11) 0.0313(6) Uani 1 1 d .
F2 F 0.7231(2) 0.1140(2) 0.47298(10) 0.0307(6) Uani 1 1 d .
F3 F 0.9615(3) 0.3321(3) 0.51601(13) 0.0445(8) Uani 1 1 d .
F4 F 0.9644(3) 0.0939(3) 0.42044(11) 0.0375(7) Uani 1 1 d .
F5 F 0.3819(2) 0.1840(2) 0.88372(10) 0.0271(5) Uani 1 1 d .
F6 F 0.1476(3) 0.1814(3) 0.93914(12) 0.0468(8) Uani 1 1 d .
F7 F 0.1438(2) 0.2133(2) 0.82800(10) 0.0301(6) Uani 1 1 d .
F8 F 0.9626(3) 0.2970(3) 0.40504(11) 0.0378(7) Uani 1 1 d .
F9 F 0.3932(2) 0.3900(2) 0.89295(11) 0.0316(6) Uani 1 1 d .
F10 F 0.9545(3) 0.1273(3) 0.53016(11) 0.0444(8) Uani 1 1 d .
F11 F 0.3849(4) 0.1703(4) 0.99537(13) 0.0617(10) Uani 1 1 d .
F12 F 0.1521(3) 0.3865(4) 0.94624(13) 0.0519(8) Uani 1 1 d .
F13 F 0.7250(3) 0.0757(3) 0.36372(12) 0.0479(8) Uani 1 1 d .
C2 C 0.8018(4) 0.2146(4) 0.46672(17) 0.0219(8) Uani 1 1 d .
C3 C 0.3630(4) 0.1909(4) 0.75908(17) 0.0251(9) Uani 1 1 d .
H2 H 0.3222 0.1160 0.7730 0.030 Uiso 1 1 calc R
C4 C 0.4776(4) 0.4086(4) 0.71929(16) 0.0218(8) Uani 1 1 d .
C5 C 0.8054(5) 0.1749(4) 0.35964(18) 0.0319(10) Uani 1 1 d .
N1 N 0.6401(4) 0.1586(3) 0.63782(15) 0.0265(8) Uani 1 1 d .
C6 C 0.7284(4) 0.1468(4) 0.59697(18) 0.0247(9) Uani 1 1 d .
H3 H 0.7531 0.0642 0.5850 0.030 Uiso 1 1 calc R
N2 N 0.4507(3) 0.1794(3) 0.71796(15) 0.0240(7) Uani 1 1 d .
C7 C 0.3831(4) 0.4159(4) 0.76329(16) 0.0214(8) Uani 1 1 d .
H4 H 0.3588 0.4955 0.7788 0.026 Uiso 1 1 calc R
F14 F 0.1676(2) 0.4191(3) 0.83471(11) 0.0345(6) Uani 1 1 d .
F15 F 0.8896(3) 0.1505(3) 0.31804(12) 0.0464(8) Uani 1 1 d .
C8 C 0.3102(4) 0.2901(4) 0.88797(18) 0.0228(8) Uani 1 1 d .
F16 F 0.2256(3) 0.2575(5) 1.03880(12) 0.0717(12) Uani 1 1 d .
C9 C 0.2340(4) 0.3092(4) 0.83225(18) 0.0252(9) Uani 1 1 d .
F17 F 0.7346(3) 0.2739(3) 0.34647(11) 0.0467(8) Uani 1 1 d .
C10 C 0.6078(4) 0.2750(3) 0.65496(15) 0.0184(8) Uani 1 1 d .
C11 C 0.8860(4) 0.1943(4) 0.41346(18) 0.0240(9) Uani 1 1 d .
C12 C 0.6639(4) 0.3863(4) 0.63307(16) 0.0217(8) Uani 1 1 d .
C13 C 0.5076(4) 0.2872(4) 0.69902(16) 0.0211(8) Uani 1 1 d .
C14 C 0.3276(4) 0.3058(4) 0.78290(17) 0.0195(8) Uani 1 1 d .
F18 F 0.3807(4) 0.3709(4) 1.00508(15) 0.0725(12) Uani 1 1 d .
C15 C 0.5385(4) 0.5181(4) 0.69611(17) 0.0257(8) Uani 1 1 d .
H5 H 0.5162 0.5998 0.7099 0.031 Uiso 1 1 calc R
C16 C 0.2267(4) 0.2824(5) 0.94179(19) 0.0322(10) Uani 1 1 d .
C17 C 0.6284(4) 0.5059(4) 0.65426(16) 0.0268(9) Uani 1 1 d .
H6 H 0.6682 0.5799 0.6389 0.032 Uiso 1 1 calc R
C18 C 0.7863(4) 0.2520(4) 0.57095(16) 0.0240(8) Uani 1 1 d .
C19 C 0.3071(5) 0.2700(6) 0.9961(2) 0.0435(13) Uani 1 1 d .
C20 C 0.7568(4) 0.3702(4) 0.58891(17) 0.0246(9) Uani 1 1 d .
H7 H 0.7978 0.4420 0.5722 0.030 Uiso 1 1 calc R
C21 C 0.8792(4) 0.2328(5) 0.52209(17) 0.0296(10) Uani 1 1 d .

loop_
_atom_site_aniso_label
_atom_site_aniso_U_11
_atom_site_aniso_U_22
_atom_site_aniso_U_33
_atom_site_aniso_U_23
_atom_site_aniso_U_13
_atom_site_aniso_U_12
Cl1 0.0275(5) 0.0396(6) 0.0329(6) -0.0028(4) 0.0058(4) -0.0029(4)
Cl2 0.0382(6) 0.0294(5) 0.0352(6) 0.0005(4) -0.0109(5) 0.0006(5)
Cl3 0.0170(5) 0.0340(6) 0.0559(7) -0.0076(5) 0.0059(5) -0.0007(4)
C1 0.0173(19) 0.0222(19) 0.036(2) -0.0030(17) -0.0035(16) 0.0038(15)
F1 0.0257(14) 0.0349(14) 0.0332(14) 0.0010(11) 0.0035(11) 0.0088(11)
F2 0.0209(12) 0.0394(14) 0.0319(14) -0.0014(11) 0.0057(10) -0.0109(10)
F3 0.0226(14) 0.075(2) 0.0364(15) -0.0151(14) 0.0097(12) -0.0271(13)
F4 0.0296(14) 0.0477(17) 0.0351(15) -0.0048(12) 0.0046(11) 0.0182(12)
F5 0.0206(12) 0.0300(12) 0.0309(13) 0.0012(10) 0.0019(10) 0.0053(10)
F6 0.0303(16) 0.078(2) 0.0322(15) 0.0057(14) 0.0036(12) -0.0232(15)
F7 0.0123(11) 0.0460(16) 0.0319(13) -0.0053(11) 0.0008(10) -0.0070(10)
F8 0.0290(15) 0.0496(17) 0.0348(15) -0.0010(12) 0.0082(10) -0.0166(12)
F9 0.0193(12) 0.0366(14) 0.0391(14) -0.0099(11) 0.0013(11) -0.0091(10)
F10 0.0241(14) 0.077(2) 0.0321(15) 0.0047(14) 0.0012(11) 0.0257(14)
F11 0.053(2) 0.103(3) 0.0285(16) 0.0047(16) -0.0012(14) 0.0292(19)
F12 0.0369(17) 0.078(2) 0.0413(17) -0.0047(15) 0.0117(12) 0.0236(16)
F13 0.0507(18) 0.0610(19) 0.0319(14) -0.0058(14) -0.0029(13) -0.0236(15)
C2 0.0145(19) 0.022(2) 0.029(2) -0.0004(16) 0.0019(16) 0.0018(15)
C3 0.018(2) 0.030(2) 0.028(2) 0.0033(16) 0.0034(16) -0.0058(16)
C4 0.0190(19) 0.024(2) 0.022(2) -0.0008(15) -0.0022(15) -0.0005(16)
C5 0.036(3) 0.038(3) 0.021(2) -0.0013(18) 0.0071(19) -0.004(2)
N1 0.0254(19) 0.0282(19) 0.0258(19) -0.0004(14) 0.0045(14) 0.0010(14)
C6 0.026(2) 0.021(2) 0.026(2) -0.0012(16) 0.0015(16) 0.0075(16)
N2 0.0195(18) 0.0263(17) 0.0263(18) -0.0017(14) 0.0034(14) 0.0000(13)
C7 0.0159(19) 0.0207(19) 0.028(2) -0.0026(15) -0.0031(14) 0.0048(15)
F14 0.0227(12) 0.0385(15) 0.0421(15) 0.0008(11) 0.0097(11) 0.0148(11)
F15 0.0375(16) 0.073(2) 0.0284(14) -0.0067(13) 0.0114(12) 0.0021(14)
C8 0.0171(19) 0.0206(19) 0.031(2) -0.0052(15) 0.0042(17) -0.0046(15)
F16 0.0298(16) 0.158(4) 0.0273(15) 0.002(2) 0.0100(12) 0.002(2)
C9 0.018(2) 0.027(2) 0.030(2) -0.0033(17) 0.0013(17) -0.0027(16)
F17 0.0459(17) 0.059(2) 0.0350(16) 0.0036(13) -0.0086(13) 0.0102(15)
C10 0.0137(19) 0.0188(19) 0.023(2) -0.0029(14) -0.0024(14) 0.0015(14)
C11 0.019(2) 0.027(2) 0.026(2) 0.0004(16) 0.0044(16) 0.0004(17)
C12 0.0154(17) 0.027(2) 0.023(2) -0.0004(15) -0.0026(15) 0.0002(15)
C13 0.0154(19) 0.025(2) 0.023(2) 0.0015(15) -0.0024(15) -0.0024(14)
C14 0.0100(18) 0.0227(18) 0.026(2) -0.0027(16) -0.0008(15) 0.0022(15)
F18 0.071(3) 0.103(3) 0.043(2) -0.0160(19) -0.0118(17) -0.033(2)
C15 0.027(2) 0.0190(19) 0.031(2) -0.0025(16) -0.0002(17) -0.0014(16)
C16 0.018(2) 0.050(3) 0.029(2) -0.0051(19) 0.0040(17) -0.003(2)
C17 0.030(2) 0.021(2) 0.030(2) 0.0007(16) 0.0010(16) -0.0078(16)
C18 0.0133(18) 0.038(2) 0.020(2) 0.0002(17) -0.0024(14) -0.0012(17)
C19 0.027(3) 0.078(4) 0.025(2) -0.006(2) 0.0062(19) -0.003(3)
C20 0.0171(19) 0.030(2) 0.027(2) 0.0027(16) 0.0002(16) -0.0081(16)
C21 0.017(2) 0.046(3) 0.026(2) -0.0023(19) 0.0012(16) 0.0019(19)

loop_
_atom_type_symbol
_atom_type_description
_atom_type_scat_dispersion_real
_atom_type_scat_dispersion_imag
_atom_type_scat_source
C C 0.0033 0.0016 'International Tables Vol C Tables 4.2.6.8 and 6.1.1.4'
H H 0.0000 0.0000 'International Tables Vol C Tables 4.2.6.8 and 6.1.1.4'
F F 0.0171 0.0103 'International Tables Vol C Tables 4.2.6.8 and 6.1.1.4'
N N 0.0061 0.0033 'International Tables Vol C Tables 4.2.6.8 and 6.1.1.4'
Cl Cl 0.1484 0.1585 'International Tables Vol C Tables 4.2.6.8 and 6.1.1.4'

loop_
_geom_angle_atom_site_label_1
_geom_angle_atom_site_label_2
_geom_angle_atom_site_label_3
_geom_angle
Cl1 C1 Cl3 109.4(2)
Cl1 C1 Cl2 110.1(2)
Cl3 C1 Cl2 110.2(2)
Cl1 C1 H1 108(2)
Cl3 C1 H1 110(2)
Cl2 C1 H1 109(2)
F2 C2 F1 108.9(3)
F2 C2 C11 108.0(3)
F1 C2 C11 108.3(3)
F2 C2 C21 107.6(3)
F1 C2 C21 107.4(3)
C11 C2 C21 116.4(3)
N2 C3 C14 123.8(4)
N2 C3 H2 118.1
C14 C3 H2 118.1
C13 C4 C7 116.8(4)
C13 C4 C15 120.9(4)
C7 C4 C15 122.3(4)
F17 C5 F13 108.3(4)
F17 C5 F15 108.8(4)
F13 C5 F15 107.0(4)
F17 C5 C11 112.7(4)
F13 C5 C11 111.5(4)
F15 C5 C11 108.4(4)
C6 N1 C10 118.4(4)
N1 C6 C18 122.2(4)
N1 C6 H3 118.9
C18 C6 H3 118.9
C3 N2 C13 117.0(4)
C14 C7 C4 118.7(4)
C14 C7 H4 120.6
C4 C7 H4 120.6
F5 C8 F9 109.0(3)
F5 C8 C16 108.3(4)
F9 C8 C16 107.8(3)
F5 C8 C9 108.1(3)
F9 C8 C9 106.3(3)
C16 C8 C9 117.0(3)
F14 C9 F7 108.2(3)
F14 C9 C14 111.5(3)
F7 C9 C14 109.9(3)
F14 C9 C8 108.8(3)
F7 C9 C8 107.3(3)
C14 C9 C8 111.1(3)
N1 C10 C12 123.8(4)
N1 C10 C13 118.0(3)
C12 C10 C13 118.2(3)
F4 C11 F8 108.6(3)
F4 C11 C2 109.4(3)
F8 C11 C2 109.1(3)
F4 C11 C5 108.2(4)
F8 C11 C5 106.6(3)
C2 C11 C5 114.8(3)
C10 C12 C17 120.9(4)
C10 C12 C20 116.3(4)
C17 C12 C20 122.9(4)
N2 C13 C4 124.1(4)
N2 C13 C10 117.4(3)
C4 C13 C10 118.5(3)
C7 C14 C3 119.6(4)
C7 C14 C9 120.1(4)
C3 C14 C9 120.2(4)
C17 C15 C4 120.0(4)
C17 C15 H5 120.0
C4 C15 H5 120.0
F6 C16 F12 109.0(4)
F6 C16 C8 109.3(4)
F12 C16 C8 109.3(4)
F6 C16 C19 106.7(4)
F12 C16 C19 107.4(4)
C8 C16 C19 115.0(4)
C15 C17 C12 121.4(4)
C15 C17 H6 119.3
C12 C17 H6 119.3
C20 C18 C6 119.9(4)
C20 C18 C21 120.4(4)
C6 C18 C21 119.7(4)
F18 C19 F11 108.3(5)
F18 C19 F16 107.9(5)
F11 C19 F16 107.6(5)
F18 C19 C16 111.5(5)
F11 C19 C16 111.8(4)
F16 C19 C16 109.6(4)
C18 C20 C12 119.4(4)
C18 C20 H7 120.3
C12 C20 H7 120.3
F3 C21 F10 108.0(3)
F3 C21 C18 111.2(4)
F10 C21 C18 110.2(4)
F3 C21 C2 108.4(3)
F10 C21 C2 107.5(3)
C18 C21 C2 111.4(3)

loop_
_geom_bond_atom_site_label_1
_geom_bond_atom_site_label_2
_geom_bond_distance
Cl1 C1 1.756(4)
Cl2 C1 1.764(4)
Cl3 C1 1.755(4)
C1 H1 1.04(4)
F1 C2 1.342(5)
F2 C2 1.332(5)
F3 C21 1.343(5)
F4 C11 1.331(5)
F5 C8 1.335(5)
F6 C16 1.331(6)
F7 C9 1.363(5)
F8 C11 1.344(5)
F9 C8 1.349(5)
F10 C21 1.359(5)
F11 C19 1.311(7)
F12 C16 1.334(6)
F13 C5 1.326(5)
C2 C11 1.545(6)
C2 C21 1.548(6)
C3 N2 1.327(5)
C3 C14 1.385(6)
C3 H2 0.9500
C4 C13 1.401(6)
C4 C7 1.420(6)
C4 C15 1.419(5)
C5 F17 1.303(6)
C5 F15 1.331(5)
C5 C11 1.534(6)
N1 C6 1.326(6)
N1 C10 1.334(5)
C6 C18 1.399(6)
C6 H3 0.9500
N2 C13 1.350(5)
C7 C14 1.370(6)
C7 H4 0.9500
F14 C9 1.338(5)
C8 C16 1.539(6)
C8 C9 1.550(6)
F16 C19 1.316(6)
C9 C14 1.510(6)
C10 C12 1.403(6)
C10 C13 1.464(5)
C12 C17 1.405(6)
C12 C20 1.420(6)
F18 C19 1.314(7)
C15 C17 1.355(6)
C15 H5 0.9500
C16 C19 1.536(7)
C17 H6 0.9500
C18 C20 1.351(6)
C18 C21 1.510(5)
C20 H7 0.9500

loop_
_cod_related_entry_id
_cod_related_entry_database
_cod_related_entry_code
1 ChemSpider 30652485
